data_7239475
loop_
_publ_author_name
'Zhong, Mei-Jin'
'Zhu, Hai-Tao'
'Gao, Pin'
'Qiu, Yi-Feng'
'Liang, Yong-Min'

_publ_section_title
;
 Synthesis of (E)-3-styryl-2,5-dihydro-1H-pyrrole derivatives via
 Pd-catalyzed addition of indoles to hydroxy 1,6-enynes
;
_journal_issue 17
_journal_name_full 'RSC Advances'
_journal_page_first 8914
_journal_paper_doi 10.1039/c3ra47647b
_journal_volume 4
_journal_year 2014
_chemical_formula_sum 'C35 H32 N2 O2 S'
_chemical_formula_weight 544.68
_space_group_crystal_system monoclinic
_space_group_IT_number 14
_space_group_name_Hall '-P 2ybc'
_space_group_name_H-M_alt 'P 1 21/c 1'
_atom_sites_solution_hydrogens geom
_audit_creation_method SHELXL-2013
_cell_angle_alpha 90
_cell_angle_beta 96.077(5)
_cell_angle_gamma 90
_cell_formula_units_Z 4
_cell_length_a 10.1191(6)
_cell_length_b 9.9999(7)
_cell_length_c 30.7760(14)
_cell_measurement_temperature 293(2)
_cell_volume 3096.7(3)
_computing_structure_refinement 'SHELXL-2013 (Sheldrick, 2013)'
_diffrn_ambient_temperature 293(2)
_diffrn_measured_fraction_theta_full 0.998
_diffrn_measured_fraction_theta_max 0.998
_diffrn_radiation_type MoK\a
_diffrn_radiation_wavelength 0.71073
_diffrn_reflns_av_R_equivalents 0.0635
_diffrn_reflns_av_unetI/netI 0.1150
_diffrn_reflns_Laue_measured_fraction_full 0.998
_diffrn_reflns_Laue_measured_fraction_max 0.998
_diffrn_reflns_limit_h_max 12
_diffrn_reflns_limit_h_min -10
_diffrn_reflns_limit_k_max 12
_diffrn_reflns_limit_k_min -6
_diffrn_reflns_limit_l_max 37
_diffrn_reflns_limit_l_min -37
_diffrn_reflns_number 14276
_diffrn_reflns_point_group_measured_fraction_full 0.998
_diffrn_reflns_point_group_measured_fraction_max 0.998
_diffrn_reflns_theta_full 25.242
_diffrn_reflns_theta_max 26.022
_diffrn_reflns_theta_min 2.996
_exptl_absorpt_coefficient_mu 0.137
_exptl_crystal_density_diffrn 1.168
_exptl_crystal_F_000 1152
_refine_diff_density_max 1.029
_refine_diff_density_min -0.421
_refine_diff_density_rms 0.080
_refine_ls_extinction_method none
_refine_ls_goodness_of_fit_ref 0.984
_refine_ls_hydrogen_treatment constr
_refine_ls_matrix_type full
_refine_ls_number_parameters 363
_refine_ls_number_reflns 6095
_refine_ls_number_restraints 96
_refine_ls_restrained_S_all 1.000
_refine_ls_R_factor_all 0.1936
_refine_ls_R_factor_gt 0.1021
_refine_ls_shift/su_max 0.000
_refine_ls_shift/su_mean 0.000
_refine_ls_structure_factor_coef Fsqd
_refine_ls_weighting_details
;
 w=1/[\s^2^(Fo^2^)+(0.1880P)^2^]
 where P=(Fo^2^+2Fc^2^)/3
;
_refine_ls_weighting_scheme calc
_refine_ls_wR_factor_gt 0.2845
_refine_ls_wR_factor_ref 0.3641
_reflns_Friedel_coverage 0.000
_reflns_number_gt 2503
_reflns_number_total 6095
_reflns_threshold_expression 'I > 2\s(I)'
_cod_data_source_file c3ra47647b.txt
_cod_data_source_block zhmj0718
_cod_original_sg_symbol_H-M 'P 21/c'
_cod_database_code 7239475
_shelx_space_group_comment
;
The symmetry employed for this shelxl refinement is uniquely defined
by the following loop, which should always be used as a source of
symmetry information in preference to the above space-group names.
They are only intended as comments.
;
_shelxl_version_number 2013-2

loop_
_space_group_symop_operation_xyz
'x, y, z'
'-x, y+1/2, -z+1/2'
'-x, -y, -z'
'x, -y-1/2, z-1/2'

loop_
_atom_site_label
_atom_site_type_symbol
_atom_site_fract_x
_atom_site_fract_y
_atom_site_fract_z
_atom_site_U_iso_or_equiv
_atom_site_adp_type
_atom_site_occupancy
_atom_site_site_symmetry_order
_atom_site_calc_flag
_atom_site_refinement_flags_posn
_atom_site_refinement_flags_adp
S1 S 0.53908(17) -0.02997(15) 0.40691(5) 0.0742(6) Uani 1 1 d . .
O1 O 0.6064(4) -0.0599(4) 0.44873(12) 0.0880(13) Uani 1 1 d . .
O2 O 0.5968(5) -0.0661(5) 0.36809(13) 0.0996(15) Uani 1 1 d . .
N1 N 0.5176(4) 0.1291(4) 0.40559(12) 0.0582(11) Uani 1 1 d . .
C1 C 0.4492(5) 0.1919(5) 0.36578(14) 0.0552(12) Uani 1 1 d . .
H1A H 0.3960 0.1270 0.3482 0.066 Uiso 1 1 calc R U
H1B H 0.5125 0.2322 0.3481 0.066 Uiso 1 1 calc R U
C2 C 0.3634(4) 0.2957(5) 0.38353(14) 0.0490(11) Uani 1 1 d . .
C3 C 0.3834(4) 0.3014(5) 0.42772(14) 0.0521(12) Uani 1 1 d . .
C4 C 0.4824(5) 0.1994(6) 0.44519(15) 0.0682(15) Uani 1 1 d . .
H4A H 0.5599 0.2416 0.4607 0.082 Uiso 1 1 calc R U
H4B H 0.4439 0.1381 0.4648 0.082 Uiso 1 1 calc R U
C5 C 0.3180(5) 0.3866(5) 0.45622(15) 0.0590(13) Uani 1 1 d . .
H5 H 0.2574 0.4490 0.4436 0.071 Uiso 1 1 calc R U
C6 C 0.3386(5) 0.3820(6) 0.49969(16) 0.0684(15) Uani 1 1 d . .
H6 H 0.3985 0.3184 0.5119 0.082 Uiso 1 1 calc R U
C7 C 0.2755(6) 0.4682(6) 0.52994(16) 0.0662(15) Uani 1 1 d . .
C8 C 0.3206(7) 0.4656(7) 0.57436(18) 0.090(2) Uani 1 1 d . .
H8 H 0.3921 0.4109 0.5839 0.109 Uiso 1 1 calc R U
C9 C 0.2628(8) 0.5412(10) 0.6044(2) 0.111(3) Uani 1 1 d . .
H9 H 0.2918 0.5335 0.6340 0.133 Uiso 1 1 calc R U
C10 C 0.1635(9) 0.6271(8) 0.5909(3) 0.109(3) Uani 1 1 d . .
H10 H 0.1302 0.6852 0.6107 0.130 Uiso 1 1 calc R U
C11 C 0.1111(10) 0.6278(9) 0.5467(3) 0.146(4) Uani 1 1 d . .
H11 H 0.0367 0.6790 0.5375 0.176 Uiso 1 1 calc R U
C12 C 0.1712(9) 0.5518(8) 0.5173(2) 0.122(3) Uani 1 1 d . .
H12 H 0.1401 0.5572 0.4878 0.147 Uiso 1 1 calc R U
C13 C 0.2719(4) 0.3807(5) 0.35380(13) 0.0487(11) Uani 1 1 d . .
H13 H 0.2468 0.4569 0.3712 0.058 Uiso 1 1 calc R U
C14 C 0.3444(5) 0.4375(5) 0.31741(16) 0.0566(13) Uani 1 1 d . .
C15 C 0.4263(6) 0.5495(6) 0.3268(2) 0.0791(17) Uani 1 1 d . .
H15 H 0.4344 0.5854 0.3549 0.095 Uiso 1 1 calc R U
C16 C 0.4941(7) 0.6064(7) 0.2956(3) 0.108(3) Uani 1 1 d . .
H16 H 0.5501 0.6787 0.3027 0.130 Uiso 1 1 calc R U
C17 C 0.4795(8) 0.5573(9) 0.2538(3) 0.106(3) Uani 1 1 d . .
H17 H 0.5238 0.5983 0.2324 0.127 Uiso 1 1 calc R U
C18 C 0.4008(8) 0.4487(9) 0.2432(2) 0.095(2) Uani 1 1 d . .
H18 H 0.3924 0.4159 0.2148 0.114 Uiso 1 1 calc R U
C19 C 0.3318(5) 0.3860(6) 0.27520(16) 0.0680(15) Uani 1 1 d . .
H19 H 0.2789 0.3114 0.2682 0.082 Uiso 1 1 calc R U
C20 C 0.1453(5) 0.3089(5) 0.33787(14) 0.0556(12) Uani 1 1 d . .
C21 C 0.1058(5) 0.1851(6) 0.35083(17) 0.0652(14) Uani 1 1 d . U
H21 H 0.1565 0.1288 0.3700 0.078 Uiso 1 1 calc R U
N22 N -0.0210(5) 0.1559(6) 0.33109(16) 0.0787(14) Uani 1 1 d . U
C23 C -0.0629(5) 0.2650(7) 0.30538(18) 0.0716(16) Uani 1 1 d . U
C24 C -0.2000(7) 0.3958(10) 0.2587(2) 0.106(2) Uani 1 1 d . U
H24 H -0.2791 0.4094 0.2410 0.128 Uiso 1 1 calc R U
C25 C -0.1851(6) 0.2810(9) 0.2796(2) 0.092(2) Uani 1 1 d . U
H25 H -0.2507 0.2154 0.2775 0.110 Uiso 1 1 calc R U
C26 C -0.1071(8) 0.4977(9) 0.2610(2) 0.099(2) Uani 1 1 d . U
H26 H -0.1256 0.5772 0.2459 0.119 Uiso 1 1 calc R U
C27 C 0.0120(6) 0.4803(7) 0.28561(17) 0.0754(16) Uani 1 1 d . U
H27 H 0.0765 0.5468 0.2871 0.090 Uiso 1 1 calc R U
C28 C 0.0352(5) 0.3607(6) 0.30859(15) 0.0596(13) Uani 1 1 d . U
C29 C -0.0969(8) 0.0331(9) 0.3350(3) 0.125(3) Uani 1 1 d . U
H29A H -0.1690 0.0502 0.3522 0.187 Uiso 1 1 calc R U
H29B H -0.0400 -0.0345 0.3490 0.187 Uiso 1 1 calc R U
H29C H -0.1317 0.0030 0.3065 0.187 Uiso 1 1 calc R U
C30 C 0.3871(7) -0.1032(6) 0.40314(19) 0.0798(17) Uani 1 1 d . U
C31 C 0.3228(8) -0.1215(10) 0.4399(3) 0.123(3) Uani 1 1 d . U
H31 H 0.3592 -0.0892 0.4669 0.148 Uiso 1 1 calc R U
C32 C 0.2022(10) -0.1893(10) 0.4359(3) 0.138(3) Uani 1 1 d . U
H32 H 0.1626 -0.2102 0.4609 0.165 Uiso 1 1 calc R U
C33 C 0.1390(8) -0.2269(8) 0.3950(3) 0.116(3) Uani 1 1 d . U
C34 C 0.2047(9) -0.2026(8) 0.3605(3) 0.113(2) Uani 1 1 d . U
H34 H 0.1665 -0.2289 0.3330 0.136 Uiso 1 1 calc R U
C35 C 0.3228(8) -0.1422(7) 0.3637(3) 0.100(2) Uani 1 1 d . U
H35 H 0.3629 -0.1259 0.3384 0.121 Uiso 1 1 calc R U
C36 C 0.0047(11) -0.2987(11) 0.3932(4) 0.176(4) Uani 1 1 d . U
H36A H -0.0462 -0.2803 0.3657 0.265 Uiso 1 1 calc R U
H36B H -0.0429 -0.2675 0.4166 0.265 Uiso 1 1 calc R U
H36C H 0.0191 -0.3933 0.3961 0.265 Uiso 1 1 calc R U

loop_
_atom_site_aniso_label
_atom_site_aniso_U_11
_atom_site_aniso_U_22
_atom_site_aniso_U_33
_atom_site_aniso_U_23
_atom_site_aniso_U_13
_atom_site_aniso_U_12
S1 0.0947(12) 0.0654(10) 0.0615(9) 0.0108(7) 0.0040(7) 0.0201(8)
O1 0.101(3) 0.085(3) 0.074(3) 0.027(2) -0.010(2) 0.026(2)
O2 0.123(4) 0.099(4) 0.080(3) -0.002(3) 0.022(2) 0.040(3)
N1 0.066(3) 0.063(3) 0.044(2) 0.008(2) 0.0011(18) 0.010(2)
C1 0.061(3) 0.057(3) 0.047(3) -0.001(2) 0.004(2) 0.006(2)
C2 0.049(3) 0.053(3) 0.044(2) 0.009(2) -0.0035(19) -0.005(2)
C3 0.056(3) 0.053(3) 0.046(3) -0.001(2) 0.000(2) -0.006(2)
C4 0.079(4) 0.073(4) 0.049(3) 0.002(3) -0.009(2) 0.014(3)
C5 0.071(3) 0.056(3) 0.050(3) 0.001(2) 0.002(2) 0.005(3)
C6 0.083(4) 0.072(4) 0.049(3) -0.003(3) 0.001(2) 0.003(3)
C7 0.083(4) 0.072(4) 0.045(3) -0.001(3) 0.008(2) -0.003(3)
C8 0.092(4) 0.118(6) 0.058(3) -0.021(4) -0.007(3) 0.017(4)
C9 0.121(6) 0.153(8) 0.058(4) -0.028(5) 0.007(4) -0.016(6)
C10 0.145(7) 0.104(6) 0.083(5) -0.020(5) 0.037(5) -0.002(6)
C11 0.213(10) 0.132(8) 0.101(6) 0.020(6) 0.048(6) 0.082(7)
C12 0.170(8) 0.144(8) 0.053(4) -0.004(4) 0.017(4) 0.065(6)
C13 0.052(3) 0.048(3) 0.044(2) -0.002(2) -0.0014(19) 0.000(2)
C14 0.049(3) 0.060(3) 0.060(3) 0.013(3) -0.001(2) 0.010(2)
C15 0.077(4) 0.070(4) 0.088(4) 0.017(3) -0.002(3) -0.007(3)
C16 0.096(5) 0.075(5) 0.155(8) 0.043(5) 0.022(5) -0.014(4)
C17 0.084(5) 0.103(7) 0.138(7) 0.061(6) 0.042(5) 0.029(5)
C18 0.105(5) 0.114(6) 0.071(4) 0.024(4) 0.032(4) 0.051(5)
C19 0.071(3) 0.077(4) 0.058(3) 0.009(3) 0.013(2) 0.018(3)
C20 0.054(3) 0.067(3) 0.045(3) 0.001(2) 0.003(2) 0.005(3)
C21 0.059(3) 0.066(4) 0.069(3) 0.003(3) 0.004(2) -0.008(3)
N22 0.063(3) 0.083(4) 0.090(3) -0.012(3) 0.005(2) -0.016(3)
C23 0.052(3) 0.093(4) 0.070(3) -0.015(3) 0.002(2) 0.002(3)
C24 0.074(4) 0.143(7) 0.098(5) -0.019(5) -0.007(4) 0.015(5)
C25 0.068(4) 0.118(5) 0.086(4) -0.017(4) -0.006(3) 0.002(4)
C26 0.098(5) 0.117(5) 0.078(4) 0.010(4) -0.009(3) 0.035(4)
C27 0.070(4) 0.084(4) 0.069(3) 0.006(3) -0.007(3) 0.027(3)
C28 0.052(3) 0.075(4) 0.050(3) -0.005(3) 0.001(2) 0.004(3)
C29 0.095(5) 0.115(6) 0.163(7) 0.007(5) 0.011(5) -0.056(5)
C30 0.106(4) 0.066(4) 0.065(3) 0.015(3) -0.002(3) 0.006(3)
C31 0.120(5) 0.155(7) 0.092(5) 0.037(4) -0.002(4) -0.040(5)
C32 0.154(7) 0.148(7) 0.112(5) 0.036(5) 0.016(5) -0.043(6)
C33 0.117(5) 0.102(5) 0.128(6) 0.015(5) 0.007(5) -0.027(4)
C34 0.136(6) 0.086(5) 0.117(5) 0.011(4) 0.010(5) -0.012(5)
C35 0.113(5) 0.075(4) 0.112(5) -0.012(4) 0.011(4) -0.015(4)
C36 0.182(9) 0.146(8) 0.195(9) 0.038(7) -0.005(7) -0.078(8)

loop_
_atom_type_symbol
_atom_type_description
_atom_type_scat_dispersion_real
_atom_type_scat_dispersion_imag
_atom_type_scat_source
C C 0.0033 0.0016 'International Tables Vol C Tables 4.2.6.8 and 6.1.1.4'
H H 0.0000 0.0000 'International Tables Vol C Tables 4.2.6.8 and 6.1.1.4'
N N 0.0061 0.0033 'International Tables Vol C Tables 4.2.6.8 and 6.1.1.4'
O O 0.0106 0.0060 'International Tables Vol C Tables 4.2.6.8 and 6.1.1.4'
S S 0.1246 0.1234 'International Tables Vol C Tables 4.2.6.8 and 6.1.1.4'

loop_
_geom_angle_atom_site_label_1
_geom_angle_atom_site_label_2
_geom_angle_atom_site_label_3
_geom_angle
O1 S1 O2 120.3(3)
O1 S1 N1 106.3(2)
O2 S1 N1 107.2(2)
O1 S1 C30 108.3(3)
O2 S1 C30 106.3(3)
N1 S1 C30 107.9(3)
C1 N1 C4 110.2(4)
C1 N1 S1 119.4(3)
C4 N1 S1 119.5(3)
N1 C1 C2 103.4(3)
N1 C1 H1A 111.1
C2 C1 H1A 111.1
N1 C1 H1B 111.1
C2 C1 H1B 111.1
H1A C1 H1B 109.1
C3 C2 C1 111.5(4)
C3 C2 C13 127.4(4)
C1 C2 C13 121.2(4)
C2 C3 C5 127.5(5)
C2 C3 C4 110.9(4)
C5 C3 C4 121.5(4)
N1 C4 C3 103.8(4)
N1 C4 H4A 111.0
C3 C4 H4A 111.0
N1 C4 H4B 111.0
C3 C4 H4B 111.0
H4A C4 H4B 109.0
C6 C5 C3 124.0(5)
C6 C5 H5 118.0
C3 C5 H5 118.0
C5 C6 C7 125.8(5)
C5 C6 H6 117.1
C7 C6 H6 117.1
C12 C7 C8 116.8(5)
C12 C7 C6 123.6(5)
C8 C7 C6 119.5(6)
C9 C8 C7 122.1(7)
C9 C8 H8 119.0
C7 C8 H8 119.0
C10 C9 C8 119.9(7)
C10 C9 H9 120.0
C8 C9 H9 120.0
C9 C10 C11 119.4(7)
C9 C10 H10 120.3
C11 C10 H10 120.3
C12 C11 C10 119.1(8)
C12 C11 H11 120.4
C10 C11 H11 120.4
C7 C12 C11 122.2(7)
C7 C12 H12 118.9
C11 C12 H12 118.9
C2 C13 C20 112.2(4)
C2 C13 C14 110.4(4)
C20 C13 C14 113.6(4)
C2 C13 H13 106.7
C20 C13 H13 106.7
C14 C13 H13 106.7
C19 C14 C15 118.8(5)
C19 C14 C13 123.3(5)
C15 C14 C13 117.9(5)
C16 C15 C14 121.2(7)
C16 C15 H15 119.4
C14 C15 H15 119.4
C15 C16 C17 120.0(7)
C15 C16 H16 120.0
C17 C16 H16 120.0
C18 C17 C16 120.7(7)
C18 C17 H17 119.7
C16 C17 H17 119.7
C17 C18 C19 120.4(7)
C17 C18 H18 119.8
C19 C18 H18 119.8
C14 C19 C18 118.9(6)
C14 C19 H19 120.6
C18 C19 H19 120.6
C21 C20 C28 105.9(5)
C21 C20 C13 126.8(5)
C28 C20 C13 127.1(5)
C20 C21 N22 110.2(5)
C20 C21 H21 124.9
N22 C21 H21 124.9
C23 N22 C21 107.3(5)
C23 N22 C29 125.2(6)
C21 N22 C29 127.5(6)
C28 C23 N22 109.4(5)
C28 C23 C25 123.1(7)
N22 C23 C25 127.5(6)
C25 C24 C26 125.2(7)
C25 C24 H24 117.4
C26 C24 H24 117.4
C24 C25 C23 115.0(7)
C24 C25 H25 122.5
C23 C25 H25 122.5
C27 C26 C24 119.3(8)
C27 C26 H26 120.3
C24 C26 H26 120.3
C26 C27 C28 118.8(7)
C26 C27 H27 120.6
C28 C27 H27 120.6
C23 C28 C27 118.6(5)
C23 C28 C20 107.3(5)
C27 C28 C20 134.1(5)
N22 C29 H29A 109.5
N22 C29 H29B 109.5
H29A C29 H29B 109.5
N22 C29 H29C 109.5
H29A C29 H29C 109.5
H29B C29 H29C 109.5
C35 C30 C31 118.0(7)
C35 C30 S1 121.6(5)
C31 C30 S1 120.4(5)
C30 C31 C32 118.6(8)
C30 C31 H31 120.7
C32 C31 H31 120.7
C31 C32 C33 121.7(8)
C31 C32 H32 119.2
C33 C32 H32 119.2
C34 C33 C32 116.5(8)
C34 C33 C36 124.8(9)
C32 C33 C36 118.6(9)
C35 C34 C33 122.9(9)
C35 C34 H34 118.6
C33 C34 H34 118.6
C34 C35 C30 122.1(8)
C34 C35 H35 119.0
C30 C35 H35 119.0
C33 C36 H36A 109.5
C33 C36 H36B 109.5
H36A C36 H36B 109.5
C33 C36 H36C 109.5
H36A C36 H36C 109.5
H36B C36 H36C 109.5

loop_
_geom_bond_atom_site_label_1
_geom_bond_atom_site_label_2
_geom_bond_distance
S1 O1 1.423(4)
S1 O2 1.431(4)
S1 N1 1.605(4)
S1 C30 1.696(7)
N1 C1 1.482(6)
N1 C4 1.483(6)
C1 C2 1.493(7)
C1 H1A 0.9700
C1 H1B 0.9700
C2 C3 1.355(6)
C2 C13 1.496(6)
C3 C5 1.434(6)
C3 C4 1.489(7)
C4 H4A 0.9700
C4 H4B 0.9700
C5 C6 1.333(6)
C5 H5 0.9300
C6 C7 1.464(7)
C6 H6 0.9300
C7 C12 1.370(9)
C7 C8 1.395(7)
C8 C9 1.372(9)
C8 H8 0.9300
C9 C10 1.353(10)
C9 H9 0.9300
C10 C11 1.405(10)
C10 H10 0.9300
C11 C12 1.372(10)
C11 H11 0.9300
C12 H12 0.9300
C13 C20 1.505(7)
C13 C14 1.513(6)
C13 H13 0.9800
C14 C19 1.391(7)
C14 C15 1.405(8)
C15 C16 1.362(9)
C15 H15 0.9300
C16 C17 1.371(11)
C16 H16 0.9300
C17 C18 1.366(11)
C17 H17 0.9300
C18 C19 1.412(8)
C18 H18 0.9300
C19 H19 0.9300
C20 C21 1.373(7)
C20 C28 1.452(7)
C21 N22 1.391(7)
C21 H21 0.9300
N22 C23 1.387(8)
N22 C29 1.460(8)
C23 C28 1.375(8)
C23 C25 1.406(8)
C24 C25 1.317(10)
C24 C26 1.382(11)
C24 H24 0.9300
C25 H25 0.9300
C26 C27 1.366(9)
C26 H26 0.9300
C27 C28 1.396(8)
C27 H27 0.9300
C29 H29A 0.9600
C29 H29B 0.9600
C29 H29C 0.9600
C30 C35 1.371(8)
C30 C31 1.377(9)
C31 C32 1.389(11)
C31 H31 0.9300
C32 C33 1.401(11)
C32 H32 0.9300
C33 C34 1.334(10)
C33 C36 1.533(12)
C34 C35 1.333(10)
C34 H34 0.9300
C35 H35 0.9300
C36 H36A 0.9600
C36 H36B 0.9600
C36 H36C 0.9600

loop_
_geom_torsion_atom_site_label_1
_geom_torsion_atom_site_label_2
_geom_torsion_atom_site_label_3
_geom_torsion_atom_site_label_4
_geom_torsion
O1 S1 N1 C1 -179.9(3)
O2 S1 N1 C1 50.3(4)
C30 S1 N1 C1 -63.8(4)
O1 S1 N1 C4 -39.0(4)
O2 S1 N1 C4 -168.8(4)
C30 S1 N1 C4 77.0(4)
C4 N1 C1 C2 -4.3(5)
S1 N1 C1 C2 139.9(3)
N1 C1 C2 C3 3.6(5)
N1 C1 C2 C13 -177.7(4)
C1 C2 C3 C5 -178.9(5)
C13 C2 C3 C5 2.5(8)
C1 C2 C3 C4 -1.6(6)
C13 C2 C3 C4 179.8(5)
C1 N1 C4 C3 3.5(6)
S1 N1 C4 C3 -140.7(4)
C2 C3 C4 N1 -1.2(6)
C5 C3 C4 N1 176.3(4)
C2 C3 C5 C6 176.7(5)
C4 C3 C5 C6 -0.4(8)
C3 C5 C6 C7 179.1(5)
C5 C6 C7 C12 10.4(10)
C5 C6 C7 C8 -170.7(6)
C12 C7 C8 C9 0.9(11)
C6 C7 C8 C9 -178.1(6)
C7 C8 C9 C10 -3.7(12)
C8 C9 C10 C11 6.6(13)
C9 C10 C11 C12 -7.0(14)
C8 C7 C12 C11 -1.4(12)
C6 C7 C12 C11 177.6(8)
C10 C11 C12 C7 4.4(15)
C3 C2 C13 C20 -101.6(5)
C1 C2 C13 C20 79.9(5)
C3 C2 C13 C14 130.5(5)
C1 C2 C13 C14 -48.0(6)
C2 C13 C14 C19 101.7(5)
C20 C13 C14 C19 -25.4(7)
C2 C13 C14 C15 -79.6(6)
C20 C13 C14 C15 153.3(5)
C19 C14 C15 C16 -0.8(9)
C13 C14 C15 C16 -179.6(5)
C14 C15 C16 C17 2.2(10)
C15 C16 C17 C18 -2.0(11)
C16 C17 C18 C19 0.6(11)
C15 C14 C19 C18 -0.6(7)
C13 C14 C19 C18 178.1(5)
C17 C18 C19 C14 0.7(9)
C2 C13 C20 C21 6.0(7)
C14 C13 C20 C21 132.1(5)
C2 C13 C20 C28 -179.7(4)
C14 C13 C20 C28 -53.5(6)
C28 C20 C21 N22 0.7(6)
C13 C20 C21 N22 176.0(4)
C20 C21 N22 C23 -0.6(6)
C20 C21 N22 C29 177.8(6)
C21 N22 C23 C28 0.3(6)
C29 N22 C23 C28 -178.2(6)
C21 N22 C23 C25 -179.5(5)
C29 N22 C23 C25 2.0(10)
C26 C24 C25 C23 -0.9(11)
C28 C23 C25 C24 -0.5(9)
N22 C23 C25 C24 179.3(6)
C25 C24 C26 C27 1.8(11)
C24 C26 C27 C28 -1.4(9)
N22 C23 C28 C27 -179.0(4)
C25 C23 C28 C27 0.8(8)
N22 C23 C28 C20 0.2(6)
C25 C23 C28 C20 180.0(5)
C26 C27 C28 C23 0.2(8)
C26 C27 C28 C20 -178.7(5)
C21 C20 C28 C23 -0.6(5)
C13 C20 C28 C23 -175.8(4)
C21 C20 C28 C27 178.4(5)
C13 C20 C28 C27 3.2(9)
O1 S1 C30 C35 -151.9(5)
O2 S1 C30 C35 -21.3(6)
N1 S1 C30 C35 93.4(6)
O1 S1 C30 C31 30.1(7)
O2 S1 C30 C31 160.7(6)
N1 S1 C30 C31 -84.6(6)
C35 C30 C31 C32 5.9(12)
S1 C30 C31 C32 -176.1(7)
C30 C31 C32 C33 -6.6(15)
C31 C32 C33 C34 4.5(15)
C31 C32 C33 C36 -178.7(10)
C32 C33 C34 C35 -1.9(13)
C36 C33 C34 C35 -178.5(9)
C33 C34 C35 C30 1.6(13)
C31 C30 C35 C34 -3.5(11)
S1 C30 C35 C34 178.5(6)
